data_2226461
loop_
_publ_author_name
'Huang, Chiung-Cheng'
'Chen, Han-Gung'
'Lo, Yih Hsing'
'Hsu, Li-Sheng'
'Lin, Chia-Her'

_publ_section_title
;
 Chlorido[hydridotris(pyrazol-1-yl-\k<i>N</i>^2^)borato](1<i>H</i>-pyrazole-\k<i>N</i>^2^)(triphenylphosphine-\k<i>P</i>)ruthenium(II)
;
_journal_coeditor_code HB5462
_journal_issue 7
_journal_name_full 'Acta Crystallographica Section E'
_journal_page_first m795
_journal_page_last m796
_journal_paper_doi 10.1107/S1600536810021525
_journal_volume 66
_journal_year 2010
_chemical_formula_iupac '[Ru (C9 H10 B N6) Cl (C3 H4 N2) (C18 H15 P)]'
_chemical_formula_moiety 'C30 H29 B Cl N8 P Ru'
_chemical_formula_sum 'C30 H29 B Cl N8 P Ru'
_chemical_formula_weight 679.91
_chemical_name_systematic
;
Chlorido[hydridotris(pyrazol-1-yl-\k<i>N</i>^2^)borato](1<i>H</i>-pyrazole-
\k<i>N</i>^2^)(triphenylphosphine-\k<i>P</i>)ruthenium(II)
;
_space_group_IT_number 14
_symmetry_cell_setting monoclinic
_symmetry_space_group_name_Hall '-P 2ybc'
_symmetry_space_group_name_H-M 'P 1 21/c 1'
_atom_sites_solution_hydrogens geom
_atom_sites_solution_primary direct
_atom_sites_solution_secondary difmap
_audit_creation_method SHELXL-97
_cell_angle_alpha 90.00
_cell_angle_beta 116.316(3)
_cell_angle_gamma 90.00
_cell_formula_units_Z 4
_cell_length_a 17.7782(12)
_cell_length_b 10.0843(5)
_cell_length_c 18.9139(10)
_cell_measurement_temperature 200(2)
_cell_measurement_theta_max 25.030
_cell_volume 3039.5(3)
_computing_cell_refinement 'DENZO and SCALEPACK (Otwinowski & Minor, 1997)'
_computing_data_collection 'COLLECT (Nonius, 1999)'
_computing_data_reduction 'DENZO and SCALEPACK (Otwinowski & Minor, 1997)'
_computing_molecular_graphics 'ORTEP-3 (Farrugia, 1997)'
_computing_publication_material 'WinGX (Farrugia, 1999)'
_computing_structure_refinement 'SHELXL97 (Sheldrick, 2008)'
_computing_structure_solution 'SHELXS97 (Sheldrick, 2008)'
_diffrn_ambient_temperature 200(2)
_diffrn_detector_area_resol_mean 9
_diffrn_measured_fraction_theta_full 0.990
_diffrn_measured_fraction_theta_max 0.990
_diffrn_measurement_device_type 'Nonius KappaCCD'
_diffrn_measurement_method 'CCD rotation images, thick slices'
_diffrn_radiation_monochromator graphite
_diffrn_radiation_source 'fine-focus sealed tube'
_diffrn_radiation_type MoK\a
_diffrn_radiation_wavelength 0.71073
_diffrn_reflns_av_R_equivalents 0.0787
_diffrn_reflns_av_sigmaI/netI 0.0919
_diffrn_reflns_limit_h_max 21
_diffrn_reflns_limit_h_min -21
_diffrn_reflns_limit_k_max 12
_diffrn_reflns_limit_k_min -11
_diffrn_reflns_limit_l_max 21
_diffrn_reflns_limit_l_min -22
_diffrn_reflns_number 22639
_diffrn_reflns_theta_full 25.03
_diffrn_reflns_theta_max 25.03
_diffrn_reflns_theta_min 2.35
_exptl_absorpt_coefficient_mu 0.692
_exptl_absorpt_correction_T_max 0.980
_exptl_absorpt_correction_T_min 0.928
_exptl_absorpt_correction_type multi-scan
_exptl_absorpt_process_details '(SORTAV; Blessing, 1995)'
_exptl_crystal_colour yellow
_exptl_crystal_density_diffrn 1.486
_exptl_crystal_density_method 'not measured'
_exptl_crystal_description prism
_exptl_crystal_F_000 1384
_exptl_crystal_size_max 0.11
_exptl_crystal_size_mid 0.08
_exptl_crystal_size_min 0.03
_refine_diff_density_max 0.890
_refine_diff_density_min -0.876
_refine_ls_extinction_method none
_refine_ls_goodness_of_fit_ref 1.019
_refine_ls_hydrogen_treatment constr
_refine_ls_matrix_type full
_refine_ls_number_parameters 360
_refine_ls_number_reflns 5292
_refine_ls_number_restraints 0
_refine_ls_restrained_S_all 1.019
_refine_ls_R_factor_all 0.0998
_refine_ls_R_factor_gt 0.0525
_refine_ls_shift/su_max 0.001
_refine_ls_shift/su_mean 0.000
_refine_ls_structure_factor_coef Fsqd
_refine_ls_weighting_details 'calc w=1/[\s^2^(Fo^2^)+(0.0431P)^2^+4.7477P] where P=(Fo^2^+2Fc^2^)/3'
_refine_ls_weighting_scheme calc
_refine_ls_wR_factor_gt 0.1022
_refine_ls_wR_factor_ref 0.1180
_reflns_number_gt 3470
_reflns_number_total 5292
_reflns_threshold_expression I>2\s(I)
_cod_data_source_file hb5462.cif
_cod_data_source_block I
_cod_original_sg_symbol_H-M 'P 21/c'
_cod_database_code 2226461
_cod_database_fobs_code 2226461

loop_
_symmetry_equiv_pos_as_xyz
'x, y, z'
'-x, y+1/2, -z+1/2'
'-x, -y, -z'
'x, -y-1/2, z-1/2'

loop_
_atom_site_type_symbol
_atom_site_label
_atom_site_fract_x
_atom_site_fract_y
_atom_site_fract_z
_atom_site_U_iso_or_equiv
_atom_site_adp_type
_atom_site_calc_flag
_atom_site_refinement_flags
_atom_site_occupancy
_atom_site_disorder_assembly
_atom_site_disorder_group
C C1 0.2902(4) 0.3286(6) 0.1960(4) 0.0463(16) Uani d . 1 . .
H H1 0.2738 0.2987 0.1436 0.056 Uiso calc R 1 . .
C C2 0.2953(4) 0.4609(6) 0.2186(4) 0.0555(18) Uani d . 1 . .
H H2 0.2837 0.5370 0.1858 0.067 Uiso calc R 1 . .
C C3 0.3205(4) 0.4581(6) 0.2979(4) 0.0474(17) Uani d . 1 . .
H H3 0.3290 0.5333 0.3309 0.057 Uiso calc R 1 . .
C C4 0.5121(3) 0.0343(6) 0.4007(4) 0.0404(15) Uani d . 1 . .
H H4 0.5261 -0.0394 0.3776 0.048 Uiso calc R 1 . .
C C5 0.5677(4) 0.0987(7) 0.4686(4) 0.0539(18) Uani d . 1 . .
H H5 0.6255 0.0793 0.4997 0.065 Uiso calc R 1 . .
C C6 0.5218(4) 0.1956(6) 0.4810(4) 0.0480(17) Uani d . 1 . .
H H6 0.5419 0.2566 0.5238 0.058 Uiso calc R 1 . .
C C7 0.2128(4) 0.0109(6) 0.3727(4) 0.0402(15) Uani d . 1 . .
H H7 0.1830 -0.0666 0.3468 0.048 Uiso calc R 1 . .
C C8 0.2055(4) 0.0742(7) 0.4345(4) 0.0562(19) Uani d . 1 . .
H H8 0.1701 0.0498 0.4580 0.067 Uiso calc R 1 . .
C C9 0.2593(4) 0.1778(7) 0.4543(4) 0.057(2) Uani d . 1 . .
H H9 0.2689 0.2395 0.4954 0.069 Uiso calc R 1 . .
C C10 0.4314(4) 0.1132(7) 0.1913(4) 0.0540(18) Uani d . 1 . .
H H10 0.4311 0.2064 0.1983 0.065 Uiso calc R 1 . .
C C11 0.4754(5) 0.0497(8) 0.1565(4) 0.073(2) Uani d . 1 . .
H H11 0.5096 0.0890 0.1354 0.087 Uiso calc R 1 . .
C C12 0.4589(5) -0.0808(8) 0.1592(4) 0.069(2) Uani d . 1 . .
H H12 0.4799 -0.1519 0.1401 0.082 Uiso calc R 1 . .
C C13 0.1166(4) -0.1063(6) 0.1829(3) 0.0387(15) Uani d . 1 . .
C C14 0.1434(4) -0.2266(6) 0.2193(5) 0.068(2) Uani d . 1 . .
H H14 0.2008 -0.2507 0.2383 0.082 Uiso calc R 1 . .
C C15 0.0875(6) -0.3145(8) 0.2288(5) 0.097(2) Uani d . 1 . .
H H15 0.1071 -0.3971 0.2545 0.116 Uiso calc R 1 . .
C C16 0.0059(6) -0.2816(8) 0.2013(4) 0.0853(19) Uani d . 1 . .
H H16 -0.0322 -0.3420 0.2069 0.102 Uiso calc R 1 . .
C C17 -0.0222(5) -0.1622(7) 0.1657(4) 0.0608(14) Uani d . 1 . .
H H17 -0.0796 -0.1390 0.1474 0.073 Uiso calc R 1 . .
C C18 0.0328(4) -0.0738(6) 0.1559(3) 0.0448(16) Uani d . 1 . .
H H18 0.0126 0.0090 0.1307 0.054 Uiso calc R 1 . .
C C19 0.1261(3) 0.1512(5) 0.1297(3) 0.0377(15) Uani d . 1 . .
C C20 0.1150(3) 0.2350(5) 0.1821(4) 0.0389(15) Uani d . 1 . .
H H20 0.1442 0.2181 0.2371 0.047 Uiso calc R 1 . .
C C21 0.0622(4) 0.3428(7) 0.1557(4) 0.0608(14) Uani d . 1 . .
H H21 0.0536 0.3977 0.1923 0.073 Uiso calc R 1 . .
C C22 0.0221(6) 0.3709(8) 0.0766(5) 0.0853(19) Uani d . 1 . .
H H22 -0.0124 0.4473 0.0582 0.102 Uiso calc R 1 . .
C C23 0.0325(6) 0.2860(8) 0.0239(5) 0.097(2) Uani d . 1 . .
H H23 0.0037 0.3030 -0.0311 0.116 Uiso calc R 1 . .
C C24 0.0842(5) 0.1779(7) 0.0509(4) 0.078(3) Uani d . 1 . .
H H24 0.0909 0.1206 0.0142 0.094 Uiso calc R 1 . .
C C25 0.2000(3) -0.0681(5) 0.0859(3) 0.0391(15) Uani d . 1 . .
C C26 0.2011(7) -0.2090(10) 0.0842(7) 0.039(3) Uiso d P 0.547(10) A 1
H H26 0.1893 -0.2624 0.1194 0.047 Uiso calc PR 0.547(10) A 1
C C27 0.2208(7) -0.2625(12) 0.0263(7) 0.052(4) Uiso d P 0.547(10) A 1
H H27 0.2197 -0.3561 0.0204 0.063 Uiso calc PR 0.547(10) A 1
C C28 0.2412(8) -0.1881(13) -0.0209(9) 0.048(3) Uiso d P 0.547(10) A 1
H H28 0.2497 -0.2303 -0.0617 0.058 Uiso calc PR 0.547(10) A 1
C C26' 0.1488(9) -0.1639(13) 0.0340(8) 0.045(4) Uiso d P 0.453(10) A 2
H H26' 0.1061 -0.2001 0.0454 0.054 Uiso calc PR 0.453(10) A 2
C C27' 0.1535(10) -0.2134(15) -0.0340(9) 0.060(5) Uiso d P 0.453(10) A 2
H H27' 0.1188 -0.2849 -0.0632 0.072 Uiso calc PR 0.453(10) A 2
C C28' 0.2087(10) -0.1562(15) -0.0564(10) 0.048(4) Uiso d P 0.453(10) A 2
H H28' 0.2167 -0.1872 -0.1000 0.057 Uiso calc PR 0.453(10) A 2
C C29 0.2503(5) -0.0547(7) -0.0130(4) 0.063(2) Uani d . 1 . .
H H29 0.2658 -0.0021 -0.0462 0.076 Uiso calc R 1 A 1
C C30 0.2354(6) -0.0005(7) 0.0473(4) 0.075(3) Uani d . 1 A .
H H30 0.2511 0.0891 0.0619 0.090 Uiso calc R 1 . .
N N1 0.3114(3) 0.2499(4) 0.2585(3) 0.0316(11) Uani d . 1 A .
N N2 0.3313(3) 0.3310(4) 0.3217(3) 0.0337(11) Uani d . 1 . .
N N3 0.4364(3) 0.0895(4) 0.3725(2) 0.0281(10) Uani d . 1 A .
N N4 0.4429(3) 0.1907(4) 0.4224(3) 0.0334(11) Uani d . 1 . .
N N5 0.2680(3) 0.0749(4) 0.3548(3) 0.0303(11) Uani d . 1 A .
N N6 0.2968(3) 0.1791(4) 0.4062(3) 0.0389(12) Uani d . 1 . .
N N7 0.3897(3) 0.0274(4) 0.2138(3) 0.0367(12) Uani d . 1 A .
N N8 0.4080(3) -0.0912(5) 0.1936(3) 0.0476(14) Uani d . 1 . .
H H8' 0.3887 -0.1669 0.2020 0.057 Uiso calc R 1 . .
B B1 0.3644(4) 0.2722(6) 0.4052(4) 0.0397(18) Uani d . 1 . .
H H1' 0.3771 0.3442 0.4452 0.048 Uiso calc R 1 . .
Cl Cl1 0.34907(9) -0.18597(13) 0.31246(9) 0.0368(4) Uani d . 1 A .
Ru Ru1 0.32023(3) 0.04732(4) 0.27709(3) 0.02453(15) Uani d . 1 . .
P P1 0.19260(9) 0.00460(14) 0.17152(9) 0.0329(4) Uani d . 1 A .

loop_
_atom_site_aniso_label
_atom_site_aniso_U_11
_atom_site_aniso_U_22
_atom_site_aniso_U_33
_atom_site_aniso_U_12
_atom_site_aniso_U_13
_atom_site_aniso_U_23
C1 0.055(4) 0.032(4) 0.040(4) -0.002(3) 0.010(3) 0.011(3)
C2 0.067(5) 0.027(4) 0.059(5) -0.006(3) 0.016(4) 0.020(3)
C3 0.052(4) 0.020(3) 0.071(5) -0.007(3) 0.028(4) -0.001(3)
C4 0.034(3) 0.037(4) 0.045(4) 0.003(3) 0.013(3) 0.005(3)
C5 0.032(4) 0.059(4) 0.043(4) -0.006(3) -0.008(3) 0.014(4)
C6 0.052(4) 0.047(4) 0.026(4) -0.023(4) 0.000(3) 0.000(3)
C7 0.032(3) 0.034(3) 0.052(4) -0.001(3) 0.016(3) 0.013(3)
C8 0.055(4) 0.063(5) 0.072(5) -0.004(4) 0.047(4) 0.002(4)
C9 0.078(5) 0.054(4) 0.068(5) 0.003(4) 0.058(5) -0.004(4)
C10 0.064(5) 0.061(4) 0.049(4) -0.017(4) 0.037(4) -0.001(4)
C11 0.088(6) 0.087(6) 0.074(6) -0.008(5) 0.063(5) 0.003(5)
C12 0.078(6) 0.086(6) 0.066(5) 0.010(5) 0.053(5) -0.008(4)
C13 0.034(3) 0.033(3) 0.036(4) -0.007(3) 0.004(3) -0.009(3)
C14 0.049(4) 0.028(4) 0.108(7) -0.025(3) 0.017(4) 0.005(4)
C15 0.128(6) 0.072(4) 0.048(4) 0.049(4) 0.001(4) 0.007(3)
C16 0.123(5) 0.068(4) 0.054(4) 0.031(4) 0.030(4) -0.003(3)
C17 0.058(3) 0.076(4) 0.051(3) 0.016(3) 0.026(3) -0.006(3)
C18 0.043(4) 0.054(4) 0.036(4) -0.006(3) 0.016(3) -0.002(3)
C19 0.038(3) 0.030(3) 0.028(4) 0.009(3) -0.001(3) -0.005(3)
C20 0.034(3) 0.036(3) 0.032(4) 0.010(3) 0.002(3) 0.002(3)
C21 0.058(3) 0.076(4) 0.051(3) 0.016(3) 0.026(3) -0.006(3)
C22 0.123(5) 0.068(4) 0.054(4) 0.031(4) 0.030(4) -0.003(3)
C23 0.128(6) 0.072(4) 0.048(4) 0.049(4) 0.001(4) 0.007(3)
C24 0.101(6) 0.070(5) 0.032(4) 0.056(5) 0.002(4) 0.000(4)
C25 0.030(3) 0.031(3) 0.045(4) 0.001(3) 0.007(3) -0.013(3)
C29 0.087(5) 0.061(5) 0.040(4) -0.017(4) 0.026(4) -0.003(4)
C30 0.151(8) 0.044(4) 0.032(4) -0.041(5) 0.043(5) -0.017(3)
N1 0.039(3) 0.017(2) 0.033(3) -0.002(2) 0.011(3) 0.001(2)
N2 0.038(3) 0.018(3) 0.043(3) -0.005(2) 0.017(3) -0.003(2)
N3 0.026(3) 0.029(3) 0.024(3) -0.001(2) 0.008(2) 0.000(2)
N4 0.041(3) 0.033(3) 0.021(3) -0.009(2) 0.008(2) -0.003(2)
N5 0.030(3) 0.025(3) 0.034(3) 0.002(2) 0.012(2) 0.001(2)
N6 0.049(3) 0.033(3) 0.044(3) -0.001(2) 0.029(3) -0.005(2)
N7 0.042(3) 0.035(3) 0.037(3) 0.001(2) 0.021(3) -0.006(2)
N8 0.058(4) 0.044(3) 0.052(4) 0.001(3) 0.034(3) -0.010(3)
B1 0.049(5) 0.029(4) 0.045(5) -0.006(3) 0.025(4) -0.008(3)
Cl1 0.0399(8) 0.0218(7) 0.0420(9) 0.0043(6) 0.0120(7) 0.0027(6)
Ru1 0.0258(2) 0.0193(2) 0.0246(3) -0.0007(2) 0.00759(19) 0.0001(2)
P1 0.0322(9) 0.0231(8) 0.0321(9) 0.0004(6) 0.0039(7) -0.0036(6)

loop_
_atom_type_symbol
_atom_type_description
_atom_type_scat_dispersion_real
_atom_type_scat_dispersion_imag
_atom_type_scat_source
C C 0.0033 0.0016 'International Tables Vol C Tables 4.2.6.8 and 6.1.1.4'
H H 0.0000 0.0000 'International Tables Vol C Tables 4.2.6.8 and 6.1.1.4'
N N 0.0061 0.0033 'International Tables Vol C Tables 4.2.6.8 and 6.1.1.4'
Ru Ru -1.2594 0.8363 'International Tables Vol C Tables 4.2.6.8 and 6.1.1.4'
P P 0.1023 0.0942 'International Tables Vol C Tables 4.2.6.8 and 6.1.1.4'
B B 0.0013 0.0007 'International Tables Vol C Tables 4.2.6.8 and 6.1.1.4'
Cl Cl 0.1484 0.1585 'International Tables Vol C Tables 4.2.6.8 and 6.1.1.4'

loop_
_geom_angle_atom_site_label_1
_geom_angle_atom_site_label_2
_geom_angle_atom_site_label_3
_geom_angle_site_symmetry_1
_geom_angle_site_symmetry_3
_geom_angle
_geom_angle_publ_flag
N1 C1 C2 . . 110.2(6) ?
N1 C1 H1 . . 124.9 ?
C2 C1 H1 . . 124.9 ?
C3 C2 C1 . . 105.2(5) ?
C3 C2 H2 . . 127.4 ?
C1 C2 H2 . . 127.4 ?
N2 C3 C2 . . 108.5(5) ?
N2 C3 H3 . . 125.8 ?
C2 C3 H3 . . 125.8 ?
N3 C4 C5 . . 110.8(6) ?
N3 C4 H4 . . 124.6 ?
C5 C4 H4 . . 124.6 ?
C6 C5 C4 . . 105.1(6) ?
C6 C5 H5 . . 127.5 ?
C4 C5 H5 . . 127.5 ?
N4 C6 C5 . . 108.5(5) ?
N4 C6 H6 . . 125.8 ?
C5 C6 H6 . . 125.8 ?
N5 C7 C8 . . 110.1(5) ?
N5 C7 H7 . . 124.9 ?
C8 C7 H7 . . 124.9 ?
C9 C8 C7 . . 105.7(5) ?
C9 C8 H8 . . 127.1 ?
C7 C8 H8 . . 127.1 ?
N6 C9 C8 . . 108.8(6) ?
N6 C9 H9 . . 125.6 ?
C8 C9 H9 . . 125.6 ?
N7 C10 C11 . . 111.4(6) ?
N7 C10 H10 . . 124.3 ?
C11 C10 H10 . . 124.3 ?
C12 C11 C10 . . 104.8(6) ?
C12 C11 H11 . . 127.6 ?
C10 C11 H11 . . 127.6 ?
N8 C12 C11 . . 107.4(6) ?
N8 C12 H12 . . 126.3 ?
C11 C12 H12 . . 126.3 ?
C14 C13 C18 . . 118.2(6) ?
C14 C13 P1 . . 119.2(5) ?
C18 C13 P1 . . 122.7(5) ?
C13 C14 C15 . . 121.0(7) ?
C13 C14 H14 . . 119.5 ?
C15 C14 H14 . . 119.5 ?
C16 C15 C14 . . 119.9(8) ?
C16 C15 H15 . . 120.0 ?
C14 C15 H15 . . 120.0 ?
C15 C16 C17 . . 120.3(9) ?
C15 C16 H16 . . 119.9 ?
C17 C16 H16 . . 119.9 ?
C16 C17 C18 . . 120.4(7) ?
C16 C17 H17 . . 119.8 ?
C18 C17 H17 . . 119.8 ?
C13 C18 C17 . . 120.2(6) ?
C13 C18 H18 . . 119.9 ?
C17 C18 H18 . . 119.9 ?
C24 C19 C20 . . 118.7(5) ?
C24 C19 P1 . . 124.3(5) ?
C20 C19 P1 . . 116.9(4) ?
C21 C20 C19 . . 120.9(6) ?
C21 C20 H20 . . 119.5 ?
C19 C20 H20 . . 119.5 ?
C22 C21 C20 . . 119.9(6) ?
C22 C21 H21 . . 120.0 ?
C20 C21 H21 . . 120.0 ?
C21 C22 C23 . . 119.1(7) ?
C21 C22 H22 . . 120.4 ?
C23 C22 H22 . . 120.4 ?
C24 C23 C22 . . 120.3(7) ?
C24 C23 H23 . . 119.8 ?
C22 C23 H23 . . 119.8 ?
C19 C24 C23 . . 120.9(6) ?
C19 C24 H24 . . 119.5 ?
C23 C24 H24 . . 119.5 ?
C30 C25 C26' . . 106.7(7) ?
C30 C25 C26 . . 118.8(7) ?
C26' C25 C26 . . 45.6(6) ?
C30 C25 P1 . . 120.8(4) ?
C26' C25 P1 . . 128.3(7) ?
C26 C25 P1 . . 115.2(6) ?
C27 C26 C25 . . 114.5(9) ?
C27 C26 H26 . . 122.8 ?
C25 C26 H26 . . 122.8 ?
C28 C27 C26 . . 123.0(12) ?
C28 C27 H27 . . 118.5 ?
C26 C27 H27 . . 118.5 ?
C27 C28 C29 . . 122.6(12) ?
C27 C28 H28 . . 118.7 ?
C29 C28 H28 . . 118.7 ?
C25 C26' C27' . . 127.1(12) ?
C25 C26' H26' . . 116.5 ?
C27' C26' H26' . . 116.5 ?
C28' C27' C26' . . 118.4(15) ?
C28' C27' H27' . . 120.8 ?
C26' C27' H27' . . 120.8 ?
C29 C28' C27' . . 114.9(13) ?
C29 C28' H28' . . 122.6 ?
C27' C28' H28' . . 122.6 ?
C28' C29 C28 . . 32.0(7) ?
C28' C29 C30 . . 123.9(9) ?
C28 C29 C30 . . 115.0(8) ?
C28' C29 H29 . . 105.7 ?
C28 C29 H29 . . 122.5 ?
C30 C29 H29 . . 122.5 ?
C25 C30 C29 . . 123.5(6) ?
C25 C30 H30 . . 118.2 ?
C29 C30 H30 . . 118.2 ?
C1 N1 N2 . . 106.4(4) ?
C1 N1 Ru1 . . 135.2(4) ?
N2 N1 Ru1 . . 118.4(3) ?
C3 N2 N1 . . 109.7(5) ?
C3 N2 B1 . . 130.1(5) ?
N1 N2 B1 . . 120.1(4) ?
C4 N3 N4 . . 106.0(5) ?
C4 N3 Ru1 . . 134.1(4) ?
N4 N3 Ru1 . . 119.8(3) ?
C6 N4 N3 . . 109.6(5) ?
C6 N4 B1 . . 132.5(5) ?
N3 N4 B1 . . 117.9(5) ?
C7 N5 N6 . . 106.1(4) ?
C7 N5 Ru1 . . 136.3(4) ?
N6 N5 Ru1 . . 117.5(3) ?
C9 N6 N5 . . 109.3(5) ?
C9 N6 B1 . . 129.9(5) ?
N5 N6 B1 . . 120.7(4) ?
C10 N7 N8 . . 104.5(5) ?
C10 N7 Ru1 . . 133.0(4) ?
N8 N7 Ru1 . . 122.2(4) ?
C12 N8 N7 . . 111.9(5) ?
C12 N8 H8' . . 124.0 ?
N7 N8 H8' . . 124.0 ?
N4 B1 N6 . . 108.4(5) ?
N4 B1 N2 . . 108.9(5) ?
N6 B1 N2 . . 107.7(5) ?
N4 B1 H1' . . 110.6 ?
N6 B1 H1' . . 110.6 ?
N2 B1 H1' . . 110.6 ?
N1 Ru1 N5 . . 87.90(16) ?
N1 Ru1 N7 . . 91.02(17) ?
N5 Ru1 N7 . . 171.23(18) ?
N1 Ru1 N3 . . 85.26(17) ?
N5 Ru1 N3 . . 86.71(17) ?
N7 Ru1 N3 . . 84.53(17) ?
N1 Ru1 P1 . . 93.79(13) ?
N5 Ru1 P1 . . 93.51(13) ?
N7 Ru1 P1 . . 95.25(13) ?
N3 Ru1 P1 . . 179.02(12) ?
N1 Ru1 Cl1 . . 172.51(13) ?
N5 Ru1 Cl1 . . 92.33(12) ?
N7 Ru1 Cl1 . . 87.62(13) ?
N3 Ru1 Cl1 . . 87.28(12) ?
P1 Ru1 Cl1 . . 93.67(5) ?
C25 P1 C13 . . 101.8(3) ?
C25 P1 C19 . . 103.0(3) ?
C13 P1 C19 . . 100.0(3) ?
C25 P1 Ru1 . . 114.28(18) ?
C13 P1 Ru1 . . 120.32(19) ?
C19 P1 Ru1 . . 114.91(19) ?

loop_
_geom_bond_atom_site_label_1
_geom_bond_atom_site_label_2
_geom_bond_site_symmetry_2
_geom_bond_distance
_geom_bond_publ_flag
C1 N1 . 1.332(7) ?
C1 C2 . 1.392(8) ?
C1 H1 . 0.9500 ?
C2 C3 . 1.363(9) ?
C2 H2 . 0.9500 ?
C3 N2 . 1.343(7) ?
C3 H3 . 0.9500 ?
C4 N3 . 1.329(6) ?
C4 C5 . 1.387(8) ?
C4 H4 . 0.9500 ?
C5 C6 . 1.359(9) ?
C5 H5 . 0.9500 ?
C6 N4 . 1.350(7) ?
C6 H6 . 0.9500 ?
C7 N5 . 1.337(6) ?
C7 C8 . 1.387(8) ?
C7 H7 . 0.9500 ?
C8 C9 . 1.352(9) ?
C8 H8 . 0.9500 ?
C9 N6 . 1.346(7) ?
C9 H9 . 0.9500 ?
C10 N7 . 1.326(7) ?
C10 C11 . 1.382(9) ?
C10 H10 . 0.9500 ?
C11 C12 . 1.354(9) ?
C11 H11 . 0.9500 ?
C12 N8 . 1.332(7) ?
C12 H12 . 0.9500 ?
C13 C14 . 1.371(8) ?
C13 C18 . 1.384(8) ?
C13 P1 . 1.838(6) ?
C14 C15 . 1.402(11) ?
C14 H14 . 0.9500 ?
C15 C16 . 1.347(11) ?
C15 H15 . 0.9500 ?
C16 C17 . 1.362(9) ?
C16 H16 . 0.9500 ?
C17 C18 . 1.394(8) ?
C17 H17 . 0.9500 ?
C18 H18 . 0.9500 ?
C19 C24 . 1.365(8) ?
C19 C20 . 1.382(7) ?
C19 P1 . 1.839(5) ?
C20 C21 . 1.377(8) ?
C20 H20 . 0.9500 ?
C21 C22 . 1.371(9) ?
C21 H21 . 0.9500 ?
C22 C23 . 1.387(10) ?
C22 H22 . 0.9500 ?
C23 C24 . 1.370(9) ?
C23 H23 . 0.9500 ?
C24 H24 . 0.9500 ?
C25 C30 . 1.341(8) ?
C25 C26' . 1.390(14) ?
C25 C26 . 1.422(11) ?
C25 P1 . 1.835(6) ?
C26 C27 . 1.396(14) ?
C26 H26 . 0.9500 ?
C27 C28 . 1.334(15) ?
C27 H27 . 0.9500 ?
C28 C29 . 1.355(14) ?
C28 H28 . 0.9500 ?
C26' C27' . 1.416(18) ?
C26' H26' . 0.9500 ?
C27' C28' . 1.358(19) ?
C27' H27' . 0.9500 ?
C28' C29 . 1.316(16) ?
C28' H28' . 0.9500 ?
C29 C30 . 1.392(9) ?
C29 H29 . 0.9500 ?
C30 H30 . 0.9500 ?
N1 N2 . 1.359(6) ?
N2 B1 . 1.539(8) ?
N3 N4 . 1.361(6) ?
N4 B1 . 1.524(8) ?
N5 N6 . 1.367(6) ?
N6 B1 . 1.531(8) ?
N7 N8 . 1.339(6) ?
N8 H8' . 0.8800 ?
B1 H1' . 1.0000 ?
Ru1 N1 . 2.067(4) y
Ru1 N3 . 2.097(4) y
Ru1 N5 . 2.076(4) y
Ru1 N7 . 2.076(4) y
Ru1 P1 . 2.3031(15) y
Ru1 Cl1 . 2.4374(14) y

loop_
_geom_hbond_atom_site_label_D
_geom_hbond_atom_site_label_H
_geom_hbond_atom_site_label_A
_geom_hbond_site_symmetry_A
_geom_hbond_distance_DH
_geom_hbond_distance_HA
_geom_hbond_distance_DA
_geom_hbond_angle_DHA
N8 H8' Cl1 . 0.88 2.49 3.025(6) 120
